data_4116746
loop_
_publ_author_name
'Jurriaan Huskens'
'Richard Goddard'
'Manfred T. Reetz'

_publ_section_title
;
 Direct Observation of Stereotopic Group Recognition in Solution and Solid
 State
;
_journal_name_full 'Journal of the American Chemical Society'
_journal_page_first 6617
_journal_page_last 6618
_journal_paper_doi 10.1021/ja980215x
_journal_volume 120
_journal_year 1998
_chemical_formula_moiety 'C21 H29 B N2 O3'
_chemical_formula_sum 'C21 H29 B N2 O3'
_chemical_formula_weight 368.27
_chemical_name_systematic
; 
 2-(1,3-bis(dimethylamino)propan-2-oxy-N,O)-4,5-diphenyl-1,3,2-dioxaborolane 
;
_space_group_IT_number 4
_symmetry_cell_setting monoclinic
_symmetry_Int_Tables_number 4
_symmetry_space_group_name_Hall 'P 2yb'
_symmetry_space_group_name_H-M 'P 1 21 1'
_atom_sites_solution_hydrogens geom
_atom_sites_solution_primary direct
_atom_sites_solution_secondary difmap
_cell_angle_alpha 90.00
_cell_angle_beta 95.762(11)
_cell_angle_gamma 90.00
_cell_formula_units_Z 2
_cell_length_a 10.6052(8)
_cell_length_b 9.7625(8)
_cell_length_c 10.2093(12)
_cell_measurement_reflns_used 25
_cell_measurement_temperature 293
_cell_measurement_theta_max 20.50
_cell_measurement_theta_min 19.25
_cell_volume 1051.66(17)
_computing_cell_refinement 'EXPRESS / CAD4 software (Enraf-Nonius, 1995)'
_computing_data_collection 'EXPRESS / CAD4 software (Enraf-Nonius, 1995)'
_computing_data_reduction 'DATAP (Coppens,Leiserowitz & Rabinovich, 1965)'
_computing_molecular_graphics 'ORTEP (Johnson, 1976)'
_computing_structure_refinement 'SHELXL-97 (Sheldrick, 1997)'
_computing_structure_solution 'SHELXS-97 (Sheldrick, 1990)'
_diffrn_ambient_temperature 293
_diffrn_measured_fraction_theta_full 0.998
_diffrn_measured_fraction_theta_max 0.998
_diffrn_measurement_device_type 'Enraf-Nonius CAD4'
_diffrn_measurement_method '\w-2\q scan'
_diffrn_radiation_monochromator graphite
_diffrn_radiation_source 'fine-focus sealed tube'
_diffrn_radiation_type MoK\a
_diffrn_radiation_wavelength 0.71069
_diffrn_reflns_av_R_equivalents 0.0146
_diffrn_reflns_av_sigmaI/netI 0.0674
_diffrn_reflns_limit_h_max 13
_diffrn_reflns_limit_h_min 0
_diffrn_reflns_limit_k_max 12
_diffrn_reflns_limit_k_min -12
_diffrn_reflns_limit_l_max 13
_diffrn_reflns_limit_l_min -13
_diffrn_reflns_number 5037
_diffrn_reflns_theta_full 27.41
_diffrn_reflns_theta_max 27.41
_diffrn_reflns_theta_min 2.64
_diffrn_standards_decay_% 2.91
_diffrn_standards_interval_time 30
_diffrn_standards_number 3
_exptl_absorpt_coefficient_mu 0.077
_exptl_absorpt_correction_type none
_exptl_crystal_colour colourless
_exptl_crystal_density_diffrn 1.163
_exptl_crystal_density_meas ?
_exptl_crystal_density_method none
_exptl_crystal_description prism
_exptl_crystal_F_000 396
_exptl_crystal_size_max 0.67
_exptl_crystal_size_mid 0.46
_exptl_crystal_size_min 0.42
_refine_diff_density_max 0.151
_refine_diff_density_min -0.146
_refine_diff_density_rms 0.032
_refine_ls_abs_structure_details 'Flack, H. D. (1983). Acta Cryst. A39, 876-881'
_refine_ls_abs_structure_Flack -1.9(11)
_refine_ls_extinction_method none
_refine_ls_goodness_of_fit_ref 1.035
_refine_ls_hydrogen_treatment constr
_refine_ls_matrix_type full
_refine_ls_number_parameters 244
_refine_ls_number_reflns 4787
_refine_ls_number_restraints 1
_refine_ls_restrained_S_all 1.035
_refine_ls_R_factor_all 0.0820
_refine_ls_R_factor_obs 0.0449
_refine_ls_shift/su_max 0.000
_refine_ls_shift/su_mean 0.000
_refine_ls_structure_factor_coef Fsqd
_refine_ls_weighting_details 'w=1/[\s^2^(Fo^2^)+(0.0517P)^2^+0.1210P] where P=(Fo^2^+2Fc^2^)/3'
_refine_ls_weighting_scheme calc
_refine_ls_wR_factor_obs 0.1132
_refine_ls_wR_factor_ref 0.1341
_reflns_number_observed 3510
_reflns_number_total 4787
_reflns_threshold_expression I>2\s(I)
_cod_data_source_file ja980215x.cif
_cod_data_source_block 2660
_cod_depositor_comments
;
The following automatic conversions were performed:

'_exptl_crystal_density_meas' value 'none' was changed to '?' - the
value is perceived as not measured.

Automatic conversion script
Id: cif_fix_values 3008 2015-01-20 13:52:24Z robertas 

The following automatic conversions were performed:

'_refine_ls_weighting_scheme' value 'calc
w=1/[\s^2^(Fo^2^)+(0.0517P)^2^+0.1210P] where P=(Fo^2^+2Fc^2^)/3' was
changed to 'calc'. New tag '_refine_ls_weighting_details' was
created. The value of the new tag was set to
'w=1/[\s^2^(Fo^2^)+(0.0517P)^2^+0.1210P] where P=(Fo^2^+2Fc^2^)/3'.

Automatic conversion script
Id: cif_fix_values 3143 2015-03-26 13:38:13Z robertas 
;
_cod_original_cell_volume 1051.66(16)
_cod_database_code 4116746

loop_
_symmetry_equiv_pos_as_xyz
'x, y, z'
'-x, y+1/2, -z'

loop_
_atom_site_label
_atom_site_type_symbol
_atom_site_fract_x
_atom_site_fract_y
_atom_site_fract_z
_atom_site_U_iso_or_equiv
_atom_site_adp_type
_atom_site_occupancy
_atom_site_calc_flag
_atom_site_refinement_flags
O1 O 0.68787(13) 0.33426(14) -0.00403(14) 0.0468(3) Uani 1 d .
O2 O 0.82045(13) 0.47687(15) -0.11111(16) 0.0506(4) Uani 1 d .
O3 O 0.87973(14) 0.43127(15) 0.11693(17) 0.0549(4) Uani 1 d .
N1 N 0.90519(17) 0.24245(17) -0.02334(19) 0.0478(4) Uani 1 d .
N2 N 0.8762(3) 0.1919(3) 0.3949(2) 0.0792(7) Uani 1 d .
B B 0.8168(2) 0.3815(2) -0.0055(3) 0.0463(5) Uani 1 d .
C1 C 0.61009(18) 0.4237(2) -0.0865(2) 0.0419(4) Uani 1 d .
H1 H 0.5861 0.5016 -0.0338 0.050 Uiso 1 calc R
C2 C 0.69903(18) 0.4755(2) -0.1866(2) 0.0441(5) Uani 1 d .
H2 H 0.7002 0.4086 -0.2580 0.053 Uiso 1 calc R
C3 C 0.49158(18) 0.3557(2) -0.1477(2) 0.0430(5) Uani 1 d .
C4 C 0.4818(2) 0.2144(2) -0.1578(2) 0.0528(5) Uani 1 d .
H4 H 0.5500 0.1598 -0.1263 0.063 Uiso 1 calc R
C5 C 0.3713(2) 0.1536(3) -0.2145(3) 0.0623(7) Uani 1 d .
H5 H 0.3656 0.0587 -0.2195 0.075 Uiso 1 calc R
C6 C 0.2708(2) 0.2324(3) -0.2629(3) 0.0613(6) Uani 1 d .
H6 H 0.1972 0.1913 -0.3016 0.074 Uiso 1 calc R
C7 C 0.2792(2) 0.3729(3) -0.2541(3) 0.0666(7) Uani 1 d .
H7 H 0.2112 0.4269 -0.2876 0.080 Uiso 1 calc R
C8 C 0.3882(2) 0.4336(3) -0.1957(3) 0.0571(6) Uani 1 d .
H8 H 0.3922 0.5285 -0.1885 0.068 Uiso 1 calc R
C9 C 0.66448(19) 0.6137(2) -0.2443(2) 0.0467(5) Uani 1 d .
C10 C 0.6599(3) 0.7264(2) -0.1634(3) 0.0634(7) Uani 1 d .
H10 H 0.6839 0.7177 -0.0737 0.076 Uiso 1 calc R
C11 C 0.6201(3) 0.8526(3) -0.2146(4) 0.0805(9) Uani 1 d .
H11 H 0.6157 0.9274 -0.1587 0.097 Uiso 1 calc R
C12 C 0.5876(3) 0.8674(3) -0.3454(4) 0.0891(10) Uani 1 d .
H12 H 0.5631 0.9528 -0.3794 0.107 Uiso 1 calc R
C13 C 0.5909(3) 0.7563(4) -0.4287(3) 0.0933(12) Uani 1 d .
H13 H 0.5677 0.7666 -0.5185 0.112 Uiso 1 calc R
C14 C 0.6287(3) 0.6293(3) -0.3782(3) 0.0679(7) Uani 1 d .
H14 H 0.6301 0.5542 -0.4342 0.081 Uiso 1 calc R
C15 C 0.9192(2) 0.1923(2) 0.1144(3) 0.0550(6) Uani 1 d .
H15A H 0.9959 0.1384 0.1318 0.066 Uiso 1 calc R
H15B H 0.8471 0.1366 0.1321 0.066 Uiso 1 calc R
C16 C 0.9262(2) 0.3226(2) 0.1987(2) 0.0568(6) Uani 1 d .
H16 H 1.0145 0.3407 0.2321 0.068 Uiso 1 calc R
C17 C 0.8457(3) 0.3103(3) 0.3136(3) 0.0697(7) Uani 1 d .
H17A H 0.8572 0.3920 0.3676 0.084 Uiso 1 calc R
H17B H 0.7571 0.3057 0.2794 0.084 Uiso 1 calc R
C18 C 0.8470(3) 0.1387(3) -0.1154(3) 0.0677(7) Uani 1 d .
H18A H 0.8395 0.1749 -0.2032 0.101 Uiso 1 calc R
H18B H 0.7644 0.1155 -0.0913 0.101 Uiso 1 calc R
H18C H 0.8992 0.0582 -0.1114 0.101 Uiso 1 calc R
C19 C 1.0301(2) 0.2820(3) -0.0658(3) 0.0662(7) Uani 1 d .
H19A H 1.0690 0.3496 -0.0066 0.099 Uiso 1 calc R
H19B H 1.0184 0.3192 -0.1533 0.099 Uiso 1 calc R
H19C H 1.0838 0.2027 -0.0652 0.099 Uiso 1 calc R
C20 C 1.0007(6) 0.2034(6) 0.4686(6) 0.164(3) Uani 1 d .
H20A H 1.0174 0.1228 0.5214 0.247 Uiso 1 calc R
H20B H 1.0026 0.2825 0.5246 0.247 Uiso 1 calc R
H20C H 1.0641 0.2125 0.4083 0.247 Uiso 1 calc R
C21 C 0.7793(5) 0.1675(5) 0.4851(4) 0.1298(18) Uani 1 d .
H21A H 0.8018 0.0883 0.5380 0.195 Uiso 1 calc R
H21B H 0.6988 0.1525 0.4352 0.195 Uiso 1 calc R
H21C H 0.7737 0.2458 0.5411 0.195 Uiso 1 calc R

loop_
_atom_site_aniso_label
_atom_site_aniso_U_11
_atom_site_aniso_U_22
_atom_site_aniso_U_33
_atom_site_aniso_U_23
_atom_site_aniso_U_13
_atom_site_aniso_U_12
O1 0.0390(7) 0.0402(7) 0.0609(8) 0.0080(7) 0.0033(6) -0.0021(6)
O2 0.0374(7) 0.0394(7) 0.0753(10) 0.0125(7) 0.0069(7) -0.0003(6)
O3 0.0518(9) 0.0362(7) 0.0742(10) -0.0040(7) -0.0054(8) 0.0014(7)
N1 0.0438(9) 0.0356(9) 0.0647(11) 0.0026(8) 0.0088(8) 0.0047(7)
N2 0.0933(18) 0.0770(17) 0.0651(14) 0.0090(12) -0.0027(13) -0.0064(14)
B 0.0394(12) 0.0325(10) 0.0673(15) 0.0028(11) 0.0061(11) 0.0022(9)
C1 0.0374(10) 0.0341(9) 0.0545(12) 0.0009(9) 0.0061(9) 0.0007(8)
C2 0.0407(10) 0.0356(9) 0.0563(12) 0.0000(9) 0.0070(9) -0.0011(8)
C3 0.0378(10) 0.0398(11) 0.0526(12) 0.0017(9) 0.0098(8) -0.0023(8)
C4 0.0454(12) 0.0422(12) 0.0702(15) 0.0046(11) 0.0026(11) -0.0030(9)
C5 0.0619(15) 0.0499(14) 0.0744(17) 0.0001(12) 0.0031(13) -0.0168(11)
C6 0.0424(12) 0.0743(17) 0.0661(15) -0.0022(13) 0.0012(11) -0.0129(12)
C7 0.0413(13) 0.0767(18) 0.0808(18) 0.0042(15) 0.0018(11) 0.0063(12)
C8 0.0424(11) 0.0481(12) 0.0806(17) 0.0041(11) 0.0058(11) 0.0063(10)
C9 0.0382(10) 0.0414(11) 0.0608(14) 0.0084(10) 0.0069(9) -0.0043(9)
C10 0.0716(16) 0.0384(12) 0.0763(16) 0.0023(12) -0.0110(13) -0.0037(11)
C11 0.083(2) 0.0407(14) 0.113(2) 0.0079(15) -0.0120(17) 0.0030(13)
C12 0.091(2) 0.0606(19) 0.118(3) 0.041(2) 0.021(2) 0.0173(16)
C13 0.100(2) 0.108(3) 0.0753(19) 0.044(2) 0.0252(17) 0.033(2)
C14 0.0741(17) 0.0730(17) 0.0586(15) 0.0119(13) 0.0171(13) 0.0148(15)
C15 0.0562(13) 0.0378(11) 0.0706(15) 0.0094(10) 0.0036(11) 0.0060(10)
C16 0.0497(12) 0.0452(12) 0.0716(15) 0.0036(11) -0.0121(11) -0.0005(10)
C17 0.0752(17) 0.0617(16) 0.0694(16) -0.0065(14) -0.0074(13) 0.0068(13)
C18 0.0776(18) 0.0456(14) 0.0793(18) -0.0132(13) 0.0058(14) 0.0084(13)
C19 0.0483(12) 0.0529(14) 0.101(2) 0.0123(14) 0.0235(12) 0.0112(11)
C20 0.159(4) 0.151(5) 0.161(5) 0.059(4) -0.090(4) -0.017(4)
C21 0.190(5) 0.119(3) 0.086(2) 0.006(2) 0.040(3) -0.004(3)

loop_
_atom_type_symbol
_atom_type_description
_atom_type_scat_dispersion_real
_atom_type_scat_dispersion_imag
_atom_type_scat_source
C C 0.0033 0.0016 'International Tables Vol C Tables 4.2.6.8 and 6.1.1.4'
H H 0.0000 0.0000 'International Tables Vol C Tables 4.2.6.8 and 6.1.1.4'
B B 0.0013 0.0007 'International Tables Vol C Tables 4.2.6.8 and 6.1.1.4'
N N 0.0061 0.0033 'International Tables Vol C Tables 4.2.6.8 and 6.1.1.4'
O O 0.0106 0.0060 'International Tables Vol C Tables 4.2.6.8 and 6.1.1.4'

loop_
_geom_angle_atom_site_label_1
_geom_angle_atom_site_label_2
_geom_angle_atom_site_label_3
_geom_angle
_geom_angle_publ_flag
C1 O1 B 106.99(15) y
B O2 C2 108.00(16) y
C16 O3 B 111.35(17) y
C18 N1 C15 111.93(19) y
C18 N1 C19 108.7(2) y
C15 N1 C19 110.8(2) y
C18 N1 B 115.11(18) y
C15 N1 B 99.72(17) y
C19 N1 B 110.32(17) y
C17 N2 C20 112.0(3) y
C17 N2 C21 111.2(3) y
C20 N2 C21 110.2(4) y
O2 B O3 112.94(18) y
O2 B O1 108.25(18) y
O3 B O1 117.1(2) y
O2 B N1 112.90(19) y
O3 B N1 98.78(17) y
O1 B N1 106.49(16) y
O1 C1 C3 112.81(16) y
O1 C1 C2 103.72(15) y
C3 C1 C2 114.27(17) y
O2 C2 C9 111.91(17) y
O2 C2 C1 102.87(16) y
C9 C2 C1 114.38(17) y
C8 C3 C4 118.1(2) y
C8 C3 C1 120.32(19) y
C4 C3 C1 121.63(19) y
C5 C4 C3 120.7(2) y
C6 C5 C4 120.4(2) y
C5 C6 C7 119.6(2) y
C6 C7 C8 120.1(2) y
C7 C8 C3 121.1(2) y
C10 C9 C14 118.6(2) y
C10 C9 C2 120.2(2) y
C14 C9 C2 121.0(2) y
C9 C10 C11 120.7(3) y
C12 C11 C10 120.2(3) y
C11 C12 C13 120.3(3) y
C12 C13 C14 119.8(3) y
C13 C14 C9 120.2(3) y
N1 C15 C16 104.66(17) y
O3 C16 C17 109.0(2) y
O3 C16 C15 107.35(18) y
C17 C16 C15 111.6(2) y
N2 C17 C16 113.3(2) y

loop_
_geom_bond_atom_site_label_1
_geom_bond_atom_site_label_2
_geom_bond_distance
_geom_bond_publ_flag
O1 C1 1.418(2) y
O1 B 1.444(3) y
O2 B 1.428(3) y
O2 C2 1.433(2) y
O3 C16 1.408(3) y
O3 B 1.441(3) y
N1 C18 1.474(3) y
N1 C15 1.482(3) y
N1 C19 1.486(3) y
N1 B 1.670(3) y
N2 C17 1.441(4) y
N2 C20 1.456(6) y
N2 C21 1.466(5) y
C1 C3 1.501(3) y
C1 C2 1.544(3) y
C2 C9 1.502(3) y
C3 C8 1.384(3) y
C3 C4 1.386(3) y
C4 C5 1.386(3) y
C5 C6 1.366(4) y
C6 C7 1.377(4) y
C7 C8 1.381(3) y
C9 C10 1.380(3) y
C9 C14 1.390(3) y
C10 C11 1.387(4) y
C11 C12 1.354(5) y
C12 C13 1.381(5) y
C13 C14 1.387(4) y
C15 C16 1.533(3) y
C16 C17 1.524(4) y
